data_7157895
loop_
_publ_author_name
'Zhao, Ling'
'Li, Guanlin'
'He, Rui'
'Liu, Penglin'
'Wang, Feijun'
'Huo, Xiaohong'
'Zhao, Min'
'Zhang, Wanbin'

_publ_section_title
;
 Stereodivergent Pd/Cu catalysis: asymmetric alkylation of racemic
 symmetrical 1,3-diphenyl allyl acetates.
;
_journal_issue 9
_journal_name_full 'Organic &amp; biomolecular chemistry'
_journal_page_first 1955
_journal_page_last 1959
_journal_paper_doi 10.1039/d0ob02499f
_journal_volume 19
_journal_year 2021
_chemical_absolute_configuration ad
_chemical_formula_moiety 'C29 H29 N O3'
_chemical_formula_sum 'C29 H29 N O3'
_chemical_formula_weight 439.53
_space_group_crystal_system monoclinic
_space_group_IT_number 4
_space_group_name_Hall 'P 2yb'
_space_group_name_H-M_alt 'P 1 21 1'
_atom_sites_solution_hydrogens geom
_audit_creation_method SHELXL-2018/3
_audit_update_record
;
2020-12-13 deposited with the CCDC.	2021-02-01 downloaded from the CCDC.
;
_cell_angle_alpha 90
_cell_angle_beta 96.67(2)
_cell_angle_gamma 90
_cell_formula_units_Z 2
_cell_length_a 11.768(3)
_cell_length_b 8.713(4)
_cell_length_c 12.220(4)
_cell_measurement_reflns_used 9991
_cell_measurement_temperature 297(2)
_cell_measurement_theta_max 68.03
_cell_measurement_theta_min 4.93
_cell_volume 1244.5(8)
_computing_structure_refinement 'SHELXL-2018/3 (Sheldrick, 2018)'
_computing_structure_solution 'SHELXT 2014/5 (Sheldrick, 2014)'
_diffrn_ambient_temperature 297(2)
_diffrn_measured_fraction_theta_full 0.998
_diffrn_measured_fraction_theta_max 0.997
_diffrn_measurement_device_type 'Bruker D8 VENTURE'
_diffrn_measurement_method '\f and \w scans'
_diffrn_radiation_type CuK\a
_diffrn_radiation_wavelength 1.54178
_diffrn_reflns_av_R_equivalents 0.0346
_diffrn_reflns_av_unetI/netI 0.0291
_diffrn_reflns_Laue_measured_fraction_full 0.998
_diffrn_reflns_Laue_measured_fraction_max 0.997
_diffrn_reflns_limit_h_max 14
_diffrn_reflns_limit_h_min -13
_diffrn_reflns_limit_k_max 10
_diffrn_reflns_limit_k_min -9
_diffrn_reflns_limit_l_max 14
_diffrn_reflns_limit_l_min -14
_diffrn_reflns_number 18001
_diffrn_reflns_point_group_measured_fraction_full 0.985
_diffrn_reflns_point_group_measured_fraction_max 0.983
_diffrn_reflns_theta_full 67.679
_diffrn_reflns_theta_max 68.345
_diffrn_reflns_theta_min 3.642
_exptl_absorpt_coefficient_mu 0.596
_exptl_crystal_colour colourless
_exptl_crystal_density_diffrn 1.173
_exptl_crystal_description block
_exptl_crystal_F_000 468
_exptl_crystal_size_max 0.160
_exptl_crystal_size_mid 0.140
_exptl_crystal_size_min 0.120
_exptl_transmission_factor_max 0.7531
_exptl_transmission_factor_min 0.5992
_refine_diff_density_max 0.201
_refine_diff_density_min -0.142
_refine_diff_density_rms 0.025
_refine_ls_abs_structure_details
;
 Flack x determined using 1634 quotients [(I+)-(I-)]/[(I+)+(I-)]
 (Parsons, Flack and Wagner, Acta Cryst. B69 (2013) 249-259).
;
_refine_ls_abs_structure_Flack 0.20(11)
_refine_ls_extinction_method none
_refine_ls_goodness_of_fit_ref 1.046
_refine_ls_hydrogen_treatment constr
_refine_ls_matrix_type full
_refine_ls_number_parameters 300
_refine_ls_number_reflns 4504
_refine_ls_number_restraints 2
_refine_ls_restrained_S_all 1.061
_refine_ls_R_factor_all 0.0467
_refine_ls_R_factor_gt 0.0415
_refine_ls_shift/su_max 0.000
_refine_ls_shift/su_mean 0.000
_refine_ls_structure_factor_coef Fsqd
_refine_ls_weighting_details 'w=1/[\s^2^(Fo^2^)+(0.0716P)^2^+0.0711P] where P=(Fo^2^+2Fc^2^)/3'
_refine_ls_weighting_scheme calc
_refine_ls_wR_factor_gt 0.1152
_refine_ls_wR_factor_ref 0.1222
_reflns_Friedel_coverage 0.841
_reflns_Friedel_fraction_full 0.969
_reflns_Friedel_fraction_max 0.967
_reflns_number_gt 3997
_reflns_number_total 4504
_reflns_threshold_expression 'I > 2\s(I)'
_cod_data_source_file d0ob02499f2.cif
_cod_data_source_block t_a
_cod_depositor_comments
;
The following automatic conversions were performed:

data item '_chemical_absolute_configuration' value 'AD' was changed
to 'ad' in accordance with the
/home/data/users/saulius/crontab/automatic-downloads/rss-feeds/RSC/lib/dictionaries/cif_core.dic
dictionary named 'cif_core.dic' version 2.4.2 last updated on
2011-04-26.

Automatic conversion script
Id: cif_fix_values 7556 2019-12-06 15:28:31Z antanas 

 Adding full bibliography for 7157894--7157895.cif.
;
_cod_original_cell_volume 1244.5(7)
_cod_original_sg_symbol_H-M 'P 21'
_cod_database_code 7157895
_shelx_shelxl_version_number 2018/3
_shelx_space_group_comment
;
The symmetry employed for this shelxl refinement is uniquely defined
by the following loop, which should always be used as a source of
symmetry information in preference to the above space-group names.
They are only intended as comments.
;
_shelx_estimated_absorpt_t_min 0.911
_shelx_estimated_absorpt_t_max 0.932

loop_
_space_group_symop_operation_xyz
'x, y, z'
'-x, y+1/2, -z'

loop_
_atom_site_label
_atom_site_type_symbol
_atom_site_fract_x
_atom_site_fract_y
_atom_site_fract_z
_atom_site_U_iso_or_equiv
_atom_site_adp_type
_atom_site_occupancy
_atom_site_site_symmetry_order
_atom_site_calc_flag
_atom_site_refinement_flags_posn
_atom_site_refinement_flags_adp
_atom_site_refinement_flags_occupancy
_atom_site_disorder_assembly
_atom_site_disorder_group
N1 N 0.59471(18) 0.3365(2) 0.70867(15) 0.0607(5) Uani 1 1 d . . . . .
C1 C 0.1834(2) 0.5867(4) 0.9114(2) 0.0780(7) Uani 1 1 d . . . . .
O1 O 0.4759(3) 0.2114(4) 0.9311(2) 0.1242(10) Uani 1 1 d . . . . .
O2 O 0.3878(2) 0.2083(3) 0.76119(19) 0.0917(6) Uani 1 1 d . . . . .
C2 C 0.0773(3) 0.6543(5) 0.8853(3) 0.1044(11) Uani 1 1 d . . . . .
H2 H 0.051985 0.677023 0.812126 0.125 Uiso 1 1 calc R U . . .
C4 C 0.0433(4) 0.6556(7) 1.0740(5) 0.1344(19) Uani 1 1 d . . . . .
H4 H -0.003221 0.679062 1.128278 0.161 Uiso 1 1 calc R U . . .
O3 O 0.9828(2) 0.2851(4) 0.3905(2) 0.1174(10) Uani 1 1 d . . . . .
C3 C 0.0083(4) 0.6888(7) 0.9663(5) 0.1297(17) Uani 1 1 d . . . . .
H3 H -0.062523 0.734908 0.947153 0.156 Uiso 1 1 calc R U . . .
C5 C 0.1477(4) 0.5873(7) 1.1016(3) 0.1242(15) Uani 1 1 d . . . . .
H5 H 0.171876 0.563785 1.174869 0.149 Uiso 1 1 calc R U . . .
C6 C 0.2162(3) 0.5538(5) 1.0220(3) 0.0981(10) Uani 1 1 d . . . . .
H6 H 0.286835 0.507662 1.042183 0.118 Uiso 1 1 calc R U . . .
C7 C 0.2583(2) 0.5536(3) 0.8270(2) 0.0727(7) Uani 1 1 d . . . . .
H7 H 0.223359 0.525551 0.757711 0.087 Uiso 1 1 calc R U . . .
C8 C 0.3708(2) 0.5601(3) 0.8403(2) 0.0670(6) Uani 1 1 d . . . . .
H8 H 0.405809 0.592009 0.908628 0.080 Uiso 1 1 calc R U . . .
C9 C 0.4476(2) 0.5201(3) 0.75433(18) 0.0617(6) Uani 1 1 d . . . . .
H9 H 0.398870 0.475455 0.691911 0.074 Uiso 1 1 calc R U . . .
C10 C 0.5078(2) 0.6563(3) 0.7103(2) 0.0638(6) Uani 1 1 d . . . . .
C11 C 0.5381(2) 0.6521(3) 0.6043(2) 0.0698(6) Uani 1 1 d . . . . .
H11 H 0.521220 0.565040 0.561420 0.084 Uiso 1 1 calc R U . . .
C12 C 0.5928(3) 0.7736(4) 0.5606(3) 0.0851(8) Uani 1 1 d . . . . .
H12 H 0.612453 0.768123 0.489130 0.102 Uiso 1 1 calc R U . . .
C13 C 0.6179(3) 0.9027(4) 0.6229(3) 0.0948(10) Uani 1 1 d . . . . .
H13 H 0.654869 0.985182 0.594074 0.114 Uiso 1 1 calc R U . . .
C14 C 0.5885(3) 0.9094(4) 0.7273(3) 0.0945(9) Uani 1 1 d . . . . .
H14 H 0.605427 0.997234 0.769308 0.113 Uiso 1 1 calc R U . . .
C15 C 0.5343(3) 0.7886(3) 0.7718(3) 0.0818(7) Uani 1 1 d . . . . .
H15 H 0.515190 0.795326 0.843400 0.098 Uiso 1 1 calc R U . . .
C16 C 0.5343(2) 0.3923(3) 0.79959(18) 0.0622(5) Uani 1 1 d . . . . .
C17 C 0.6274(2) 0.4488(4) 0.8891(2) 0.0749(7) Uani 1 1 d . . . . .
H17A H 0.605142 0.544560 0.921076 0.090 Uiso 1 1 calc R U . . .
H17B H 0.642667 0.373128 0.947145 0.090 Uiso 1 1 calc R U . . .
C18 C 0.7313(2) 0.4713(4) 0.8273(2) 0.0782(7) Uani 1 1 d . . . . .
H18A H 0.743116 0.578928 0.811620 0.094 Uiso 1 1 calc R U . . .
H18B H 0.800044 0.430317 0.868531 0.094 Uiso 1 1 calc R U . . .
C19 C 0.6988(2) 0.3818(3) 0.72338(19) 0.0626(6) Uani 1 1 d . . . . .
C20 C 0.7771(2) 0.3550(3) 0.6399(2) 0.0666(6) Uani 1 1 d . . . . .
C21 C 0.8918(3) 0.3924(4) 0.6574(3) 0.0877(9) Uani 1 1 d . . . . .
H21 H 0.921734 0.432956 0.725122 0.105 Uiso 1 1 calc R U . . .
C22 C 0.9636(3) 0.3707(5) 0.5759(3) 0.0983(11) Uani 1 1 d . . . . .
H22 H 1.040490 0.397579 0.588970 0.118 Uiso 1 1 calc R U . . .
C23 C 0.9207(3) 0.3097(4) 0.4767(3) 0.0862(8) Uani 1 1 d . . . . .
C24 C 0.8070(3) 0.2714(4) 0.4582(2) 0.0869(9) Uani 1 1 d . . . . .
H24 H 0.777714 0.229742 0.390697 0.104 Uiso 1 1 calc R U . . .
C25 C 0.7361(2) 0.2941(3) 0.5383(2) 0.0734(7) Uani 1 1 d . . . . .
H25 H 0.659183 0.268022 0.524119 0.088 Uiso 1 1 calc R U . . .
C26 C 1.1010(4) 0.3270(9) 0.4045(5) 0.160(2) Uani 1 1 d . . . . .
H26A H 1.133115 0.310557 0.336786 0.240 Uiso 1 1 calc R U . . .
H26B H 1.141053 0.265245 0.461593 0.240 Uiso 1 1 calc R U . . .
H26C H 1.108226 0.433351 0.424690 0.240 Uiso 1 1 calc R U . . .
C27 C 0.4643(3) 0.2603(4) 0.8397(2) 0.0754(7) Uani 1 1 d . . . . .
C28 C 0.3138(4) 0.0864(6) 0.7907(5) 0.147(2) Uani 1 1 d D . . . .
H28A H 0.342205 -0.010459 0.765817 0.177 Uiso 1 1 calc R U . . .
H28B H 0.317537 0.081993 0.870378 0.177 Uiso 1 1 calc R U . . .
C29 C 0.2075(6) 0.1020(12) 0.7496(10) 0.295(7) Uani 1 1 d D . . . .
H29A H 0.200824 0.185808 0.698288 0.442 Uiso 1 1 calc R U . . .
H29B H 0.161457 0.122524 0.807916 0.442 Uiso 1 1 calc R U . . .
H29C H 0.181563 0.009220 0.712387 0.442 Uiso 1 1 calc R U . . .

loop_
_atom_site_aniso_label
_atom_site_aniso_U_11
_atom_site_aniso_U_22
_atom_site_aniso_U_33
_atom_site_aniso_U_23
_atom_site_aniso_U_13
_atom_site_aniso_U_12
N1 0.0725(12) 0.0524(10) 0.0582(10) 0.0011(8) 0.0121(8) 0.0004(8)
C1 0.0728(16) 0.0781(18) 0.0845(17) -0.0054(14) 0.0157(13) -0.0069(13)
O1 0.1283(19) 0.148(2) 0.0962(15) 0.0672(17) 0.0116(14) -0.0107(17)
O2 0.1028(15) 0.0747(13) 0.0985(14) 0.0137(11) 0.0153(12) -0.0213(11)
C2 0.0802(19) 0.121(3) 0.114(2) -0.010(2) 0.0182(18) 0.001(2)
C4 0.115(3) 0.158(5) 0.140(4) -0.047(4) 0.060(3) -0.029(3)
O3 0.0922(16) 0.159(3) 0.1084(16) -0.0222(18) 0.0433(13) -0.0073(17)
C3 0.086(2) 0.137(4) 0.172(5) -0.026(4) 0.042(3) 0.001(3)
C5 0.127(3) 0.158(4) 0.094(2) -0.016(3) 0.039(2) -0.024(3)
C6 0.098(2) 0.118(3) 0.0816(18) -0.0005(18) 0.0241(16) -0.006(2)
C7 0.0791(17) 0.0727(17) 0.0659(13) 0.0013(12) 0.0067(11) -0.0037(13)
C8 0.0751(16) 0.0666(15) 0.0594(12) -0.0022(11) 0.0076(11) 0.0019(12)
C9 0.0703(14) 0.0587(13) 0.0554(11) -0.0013(10) 0.0047(10) 0.0014(11)
C10 0.0699(13) 0.0545(13) 0.0665(13) 0.0037(10) 0.0056(11) 0.0067(11)
C11 0.0750(15) 0.0662(15) 0.0670(14) 0.0100(11) 0.0032(11) 0.0020(12)
C12 0.0808(17) 0.088(2) 0.0857(17) 0.0272(16) 0.0088(14) 0.0013(15)
C13 0.0875(19) 0.0695(19) 0.126(3) 0.0314(19) 0.0067(18) -0.0046(15)
C14 0.100(2) 0.0603(17) 0.121(3) -0.0002(17) 0.0026(19) -0.0049(15)
C15 0.0974(19) 0.0606(16) 0.0873(17) -0.0065(13) 0.0101(15) 0.0007(14)
C16 0.0759(14) 0.0577(13) 0.0537(10) 0.0028(9) 0.0101(10) 0.0048(11)
C17 0.0862(17) 0.0796(17) 0.0573(12) -0.0060(11) 0.0009(11) 0.0105(14)
C18 0.0765(16) 0.0841(19) 0.0712(14) -0.0166(13) -0.0036(12) 0.0028(14)
C19 0.0714(14) 0.0540(13) 0.0621(12) -0.0004(10) 0.0066(10) 0.0029(11)
C20 0.0693(13) 0.0632(15) 0.0677(13) -0.0003(11) 0.0100(11) -0.0003(11)
C21 0.0733(16) 0.106(2) 0.0828(17) -0.0184(16) 0.0051(13) -0.0094(17)
C22 0.0679(16) 0.126(3) 0.103(2) -0.016(2) 0.0163(15) -0.0087(18)
C23 0.0785(17) 0.097(2) 0.0869(18) -0.0098(16) 0.0244(14) -0.0016(16)
C24 0.0847(18) 0.099(2) 0.0790(16) -0.0230(16) 0.0194(14) -0.0108(16)
C25 0.0704(14) 0.0760(17) 0.0750(14) -0.0121(13) 0.0138(12) -0.0084(13)
C26 0.099(3) 0.231(7) 0.162(4) -0.045(5) 0.066(3) -0.032(4)
C27 0.0840(17) 0.0730(16) 0.0719(15) 0.0153(13) 0.0205(13) 0.0064(14)
C28 0.124(3) 0.112(4) 0.204(5) 0.061(4) 0.011(3) -0.044(3)
C29 0.127(5) 0.170(7) 0.59(2) 0.074(11) 0.059(9) -0.051(5)

loop_
_atom_type_symbol
_atom_type_description
_atom_type_scat_dispersion_real
_atom_type_scat_dispersion_imag
_atom_type_scat_source
C C 0.0181 0.0091 'International Tables Vol C Tables 4.2.6.8 and 6.1.1.4'
H H 0.0000 0.0000 'International Tables Vol C Tables 4.2.6.8 and 6.1.1.4'
N N 0.0311 0.0180 'International Tables Vol C Tables 4.2.6.8 and 6.1.1.4'
O O 0.0492 0.0322 'International Tables Vol C Tables 4.2.6.8 and 6.1.1.4'

loop_
_geom_angle_atom_site_label_1
_geom_angle_atom_site_label_2
_geom_angle_atom_site_label_3
_geom_angle
_geom_angle_site_symmetry_1
_geom_angle_site_symmetry_3
_geom_angle_publ_flag
C19 N1 C16 109.3(2) . . ?
C2 C1 C6 117.0(3) . . ?
C2 C1 C7 121.5(3) . . ?
C6 C1 C7 121.5(3) . . ?
C27 O2 C28 116.8(3) . . ?
C1 C2 C3 121.0(4) . . ?
C1 C2 H2 119.5 . . ?
C3 C2 H2 119.5 . . ?
C3 C4 C5 119.4(4) . . ?
C3 C4 H4 120.3 . . ?
C5 C4 H4 120.3 . . ?
C23 O3 C26 117.8(3) . . ?
C4 C3 C2 120.5(5) . . ?
C4 C3 H3 119.7 . . ?
C2 C3 H3 119.7 . . ?
C6 C5 C4 120.3(4) . . ?
C6 C5 H5 119.9 . . ?
C4 C5 H5 119.9 . . ?
C5 C6 C1 121.8(4) . . ?
C5 C6 H6 119.1 . . ?
C1 C6 H6 119.1 . . ?
C8 C7 C1 125.8(3) . . ?
C8 C7 H7 117.1 . . ?
C1 C7 H7 117.1 . . ?
C7 C8 C9 125.6(2) . . ?
C7 C8 H8 117.2 . . ?
C9 C8 H8 117.2 . . ?
C8 C9 C10 114.3(2) . . ?
C8 C9 C16 109.72(18) . . ?
C10 C9 C16 111.8(2) . . ?
C8 C9 H9 106.9 . . ?
C10 C9 H9 106.9 . . ?
C16 C9 H9 106.9 . . ?
C11 C10 C15 117.5(3) . . ?
C11 C10 C9 119.6(2) . . ?
C15 C10 C9 122.9(2) . . ?
C12 C11 C10 121.7(3) . . ?
C12 C11 H11 119.2 . . ?
C10 C11 H11 119.2 . . ?
C13 C12 C11 119.7(3) . . ?
C13 C12 H12 120.2 . . ?
C11 C12 H12 120.2 . . ?
C14 C13 C12 119.6(3) . . ?
C14 C13 H13 120.2 . . ?
C12 C13 H13 120.2 . . ?
C13 C14 C15 121.2(3) . . ?
C13 C14 H14 119.4 . . ?
C15 C14 H14 119.4 . . ?
C14 C15 C10 120.4(3) . . ?
C14 C15 H15 119.8 . . ?
C10 C15 H15 119.8 . . ?
N1 C16 C27 108.6(2) . . ?
N1 C16 C17 106.1(2) . . ?
C27 C16 C17 112.3(2) . . ?
N1 C16 C9 108.70(17) . . ?
C27 C16 C9 107.2(2) . . ?
C17 C16 C9 113.9(2) . . ?
C18 C17 C16 103.6(2) . . ?
C18 C17 H17A 111.0 . . ?
C16 C17 H17A 111.0 . . ?
C18 C17 H17B 111.0 . . ?
C16 C17 H17B 111.0 . . ?
H17A C17 H17B 109.0 . . ?
C19 C18 C17 102.2(2) . . ?
C19 C18 H18A 111.3 . . ?
C17 C18 H18A 111.3 . . ?
C19 C18 H18B 111.3 . . ?
C17 C18 H18B 111.3 . . ?
H18A C18 H18B 109.2 . . ?
N1 C19 C20 121.3(2) . . ?
N1 C19 C18 115.2(2) . . ?
C20 C19 C18 123.4(2) . . ?
C21 C20 C25 117.5(2) . . ?
C21 C20 C19 122.3(2) . . ?
C25 C20 C19 120.1(2) . . ?
C20 C21 C22 121.3(3) . . ?
C20 C21 H21 119.3 . . ?
C22 C21 H21 119.3 . . ?
C23 C22 C21 119.7(3) . . ?
C23 C22 H22 120.1 . . ?
C21 C22 H22 120.1 . . ?
C22 C23 O3 124.7(3) . . ?
C22 C23 C24 119.6(3) . . ?
O3 C23 C24 115.6(3) . . ?
C23 C24 C25 120.6(3) . . ?
C23 C24 H24 119.7 . . ?
C25 C24 H24 119.7 . . ?
C24 C25 C20 121.2(3) . . ?
C24 C25 H25 119.4 . . ?
C20 C25 H25 119.4 . . ?
O3 C26 H26A 109.5 . . ?
O3 C26 H26B 109.5 . . ?
H26A C26 H26B 109.5 . . ?
O3 C26 H26C 109.5 . . ?
H26A C26 H26C 109.5 . . ?
H26B C26 H26C 109.5 . . ?
O1 C27 O2 123.8(3) . . ?
O1 C27 C16 124.3(3) . . ?
O2 C27 C16 111.9(2) . . ?
C29 C28 O2 114.1(5) . . ?
C29 C28 H28A 108.7 . . ?
O2 C28 H28A 108.7 . . ?
C29 C28 H28B 108.7 . . ?
O2 C28 H28B 108.7 . . ?
H28A C28 H28B 107.6 . . ?
C28 C29 H29A 109.5 . . ?
C28 C29 H29B 109.5 . . ?
H29A C29 H29B 109.5 . . ?
C28 C29 H29C 109.5 . . ?
H29A C29 H29C 109.5 . . ?
H29B C29 H29C 109.5 . . ?

loop_
_geom_bond_atom_site_label_1
_geom_bond_atom_site_label_2
_geom_bond_distance
_geom_bond_site_symmetry_2
_geom_bond_publ_flag
N1 C19 1.279(3) . ?
N1 C16 1.470(3) . ?
C1 C2 1.384(5) . ?
C1 C6 1.391(5) . ?
C1 C7 1.461(4) . ?
O1 C27 1.188(3) . ?
O2 C27 1.317(4) . ?
O2 C28 1.446(4) . ?
C2 C3 1.385(5) . ?
C2 H2 0.9300 . ?
C4 C3 1.364(7) . ?
C4 C5 1.371(8) . ?
C4 H4 0.9300 . ?
O3 C23 1.367(3) . ?
O3 C26 1.429(5) . ?
C3 H3 0.9300 . ?
C5 C6 1.367(5) . ?
C5 H5 0.9300 . ?
C6 H6 0.9300 . ?
C7 C8 1.316(4) . ?
C7 H7 0.9300 . ?
C8 C9 1.504(3) . ?
C8 H8 0.9300 . ?
C9 C10 1.512(4) . ?
C9 C16 1.567(3) . ?
C9 H9 0.9800 . ?
C10 C11 1.384(4) . ?
C10 C15 1.391(4) . ?
C11 C12 1.378(4) . ?
C11 H11 0.9300 . ?
C12 C13 1.372(5) . ?
C12 H12 0.9300 . ?
C13 C14 1.361(5) . ?
C13 H13 0.9300 . ?
C14 C15 1.376(5) . ?
C14 H14 0.9300 . ?
C15 H15 0.9300 . ?
C16 C27 1.528(4) . ?
C16 C17 1.536(4) . ?
C17 C18 1.523(4) . ?
C17 H17A 0.9700 . ?
C17 H17B 0.9700 . ?
C18 C19 1.501(3) . ?
C18 H18A 0.9700 . ?
C18 H18B 0.9700 . ?
C19 C20 1.471(4) . ?
C20 C21 1.381(4) . ?
C20 C25 1.384(4) . ?
C21 C22 1.392(4) . ?
C21 H21 0.9300 . ?
C22 C23 1.365(5) . ?
C22 H22 0.9300 . ?
C23 C24 1.372(4) . ?
C24 C25 1.372(4) . ?
C24 H24 0.9300 . ?
C25 H25 0.9300 . ?
C26 H26A 0.9600 . ?
C26 H26B 0.9600 . ?
C26 H26C 0.9600 . ?
C28 C29 1.300(9) . ?
C28 H28A 0.9700 . ?
C28 H28B 0.9700 . ?
C29 H29A 0.9600 . ?
C29 H29B 0.9600 . ?
C29 H29C 0.9600 . ?

loop_
_geom_torsion_atom_site_label_1
_geom_torsion_atom_site_label_2
_geom_torsion_atom_site_label_3
_geom_torsion_atom_site_label_4
_geom_torsion
_geom_torsion_site_symmetry_1
_geom_torsion_site_symmetry_2
_geom_torsion_site_symmetry_3
_geom_torsion_site_symmetry_4
_geom_torsion_publ_flag
C6 C1 C2 C3 0.7(6) . . . . ?
C7 C1 C2 C3 -178.3(4) . . . . ?
C5 C4 C3 C2 -0.1(8) . . . . ?
C1 C2 C3 C4 -0.5(8) . . . . ?
C3 C4 C5 C6 0.4(8) . . . . ?
C4 C5 C6 C1 -0.1(7) . . . . ?
C2 C1 C6 C5 -0.4(6) . . . . ?
C7 C1 C6 C5 178.6(4) . . . . ?
C2 C1 C7 C8 145.8(3) . . . . ?
C6 C1 C7 C8 -33.2(5) . . . . ?
C1 C7 C8 C9 177.5(3) . . . . ?
C7 C8 C9 C10 110.2(3) . . . . ?
C7 C8 C9 C16 -123.4(3) . . . . ?
C8 C9 C10 C11 -151.8(2) . . . . ?
C16 C9 C10 C11 82.9(3) . . . . ?
C8 C9 C10 C15 27.9(3) . . . . ?
C16 C9 C10 C15 -97.4(3) . . . . ?
C15 C10 C11 C12 0.1(4) . . . . ?
C9 C10 C11 C12 179.8(2) . . . . ?
C10 C11 C12 C13 -0.1(4) . . . . ?
C11 C12 C13 C14 -0.1(5) . . . . ?
C12 C13 C14 C15 0.3(5) . . . . ?
C13 C14 C15 C10 -0.3(5) . . . . ?
C11 C10 C15 C14 0.1(4) . . . . ?
C9 C10 C15 C14 -179.6(3) . . . . ?
C19 N1 C16 C27 -134.3(2) . . . . ?
C19 N1 C16 C17 -13.4(3) . . . . ?
C19 N1 C16 C9 109.4(2) . . . . ?
C8 C9 C16 N1 170.4(2) . . . . ?
C10 C9 C16 N1 -61.8(2) . . . . ?
C8 C9 C16 C27 53.2(3) . . . . ?
C10 C9 C16 C27 -179.0(2) . . . . ?
C8 C9 C16 C17 -71.6(3) . . . . ?
C10 C9 C16 C17 56.2(3) . . . . ?
N1 C16 C17 C18 18.8(3) . . . . ?
C27 C16 C17 C18 137.3(2) . . . . ?
C9 C16 C17 C18 -100.7(2) . . . . ?
C16 C17 C18 C19 -16.8(3) . . . . ?
C16 N1 C19 C20 -174.3(2) . . . . ?
C16 N1 C19 C18 2.0(3) . . . . ?
C17 C18 C19 N1 10.1(3) . . . . ?
C17 C18 C19 C20 -173.6(2) . . . . ?
N1 C19 C20 C21 -175.0(3) . . . . ?
C18 C19 C20 C21 9.0(4) . . . . ?
N1 C19 C20 C25 6.8(4) . . . . ?
C18 C19 C20 C25 -169.2(3) . . . . ?
C25 C20 C21 C22 0.4(5) . . . . ?
C19 C20 C21 C22 -177.8(3) . . . . ?
C20 C21 C22 C23 -0.7(6) . . . . ?
C21 C22 C23 O3 179.1(4) . . . . ?
C21 C22 C23 C24 0.4(6) . . . . ?
C26 O3 C23 C22 -0.4(7) . . . . ?
C26 O3 C23 C24 178.4(5) . . . . ?
C22 C23 C24 C25 0.1(6) . . . . ?
O3 C23 C24 C25 -178.7(3) . . . . ?
C23 C24 C25 C20 -0.4(5) . . . . ?
C21 C20 C25 C24 0.2(5) . . . . ?
C19 C20 C25 C24 178.4(3) . . . . ?
C28 O2 C27 O1 1.0(5) . . . . ?
C28 O2 C27 C16 -178.0(3) . . . . ?
N1 C16 C27 O1 120.6(3) . . . . ?
C17 C16 C27 O1 3.7(4) . . . . ?
C9 C16 C27 O1 -122.1(3) . . . . ?
N1 C16 C27 O2 -60.4(3) . . . . ?
C17 C16 C27 O2 -177.4(2) . . . . ?
C9 C16 C27 O2 56.9(3) . . . . ?
C27 O2 C28 C29 138.1(8) . . . . ?
